data_2005152
loop_
_publ_author_name
'Koz\'isek, J.'
'Berkes, D.'
'Svoboda, I.'
'Decroix, B.'

_publ_section_title 5,6,7,8,9,10-Hexahydro-10-hydroxy-5,9-methano-4<i>H</i>-thieno[3,2-<i>c</i>]azonine
_journal_issue 7
_journal_name_full 'Acta Crystallographica Section C'
_journal_page_first 1825
_journal_page_last 1826
_journal_paper_doi 10.1107/S0108270196002612
_journal_volume 52
_journal_year 1996
_chemical_formula_iupac 'C11 H15 N1 O1 S1'
_chemical_formula_moiety 'C11 H15 N1 O1 S1'
_chemical_formula_sum 'C11 H15 N O S'
_chemical_formula_weight 209.30
_chemical_name_systematic
;
4,5,6,7,8,9-Hexahydro-10-hydroxy-5,9-methano-4H-thieno[3,2-c]azonine,
C~11~H~15~NOS
;
_space_group_IT_number 14
_symmetry_cell_setting monoclinic
_symmetry_space_group_name_Hall '-P 2ybc'
_symmetry_space_group_name_H-M 'P 1 21/c 1'
_audit_creation_method SHELXL
_cell_angle_alpha 90
_cell_angle_beta 109.400(10)
_cell_angle_gamma 90
_cell_formula_units_Z 4
_cell_length_a 14.150(3)
_cell_length_b 6.257(2)
_cell_length_c 12.433(2)
_cell_measurement_reflns_used 25
_cell_measurement_temperature 299(2)
_cell_measurement_theta_max 14.6
_cell_measurement_theta_min 4.4
_cell_volume 1038.3(4)
_computing_cell_refinement SDP-Plus
_computing_data_collection 'SDP-Plus (Frenz, 1985)'
_computing_data_reduction 'REDU4 (Stoe & Cie, 1988)'
_computing_molecular_graphics 'ORTEPII (Johnson, 1971)'
_computing_publication_material 'PARST (Nardelli, 1983)'
_computing_structure_refinement 'SHELXL93 (Sheldrick, 1993)'
_computing_structure_solution 'SHELXS86 (Sheldrick, 1990)'
_diffrn_ambient_temperature 299(2)
_diffrn_measurement_device 'Enraf-Nonius CAD-4'
_diffrn_measurement_method \w/2\q
_diffrn_radiation_monochromator graphite
_diffrn_radiation_source 'fine-focus sealed tube'
_diffrn_radiation_type MoK\a
_diffrn_radiation_wavelength 0.71069
_diffrn_reflns_av_R_equivalents 0.0287
_diffrn_reflns_av_sigmaI/netI 0.0293
_diffrn_reflns_limit_h_max 15
_diffrn_reflns_limit_h_min -15
_diffrn_reflns_limit_k_max 6
_diffrn_reflns_limit_k_min 0
_diffrn_reflns_limit_l_max 13
_diffrn_reflns_limit_l_min -13
_diffrn_reflns_number 2880
_diffrn_reflns_theta_max 22.98
_diffrn_reflns_theta_min 1.53
_diffrn_standards_decay_% none
_diffrn_standards_interval_time 120
_diffrn_standards_number 3
_exptl_absorpt_coefficient_mu 0.277
_exptl_absorpt_correction_type none
_exptl_crystal_colour colourless
_exptl_crystal_density_diffrn 1.339
_exptl_crystal_density_method none
_exptl_crystal_description plate
_exptl_crystal_F_000 448
_exptl_crystal_size_max 0.60
_exptl_crystal_size_mid 0.40
_exptl_crystal_size_min 0.20
_refine_diff_density_max 0.19
_refine_diff_density_min -0.16
_refine_ls_extinction_coef 0.020(2)
_refine_ls_extinction_method SHELXL93
_refine_ls_goodness_of_fit_all 1.082
_refine_ls_goodness_of_fit_obs 1.096
_refine_ls_hydrogen_treatment 'H14 refined freely, others refined as riding on their associated C atoms'
_refine_ls_matrix_type full
_refine_ls_number_parameters 132
_refine_ls_number_reflns 1442
_refine_ls_number_restraints 0
_refine_ls_restrained_S_all 1.082
_refine_ls_restrained_S_obs 1.096
_refine_ls_R_factor_all 0.0329
_refine_ls_R_factor_obs 0.0305
_refine_ls_shift/esd_max -0.090
_refine_ls_shift/esd_mean 0.008
_refine_ls_structure_factor_coef Fsqd
_refine_ls_weighting_scheme
;
calc w = 1/[\s^2^(F~o~^2^) + (0.0358P)^2^ + 0.4479P]
where P = (F~o~^2^ + 2F~c~^2^)/3
;
_refine_ls_wR_factor_all 0.0831
_refine_ls_wR_factor_obs 0.0812
_reflns_number_observed 1351
_reflns_number_total 1442
_reflns_observed_criterion >2sigma(I)
_cod_data_source_file mu1226.cif
_cod_data_source_block koz11
_cod_original_sg_symbol_H-M 'P 21/c'
_cod_database_code 2005152

loop_
_symmetry_equiv_pos_as_xyz
'x, y, z'
'-x, y+1/2, -z+1/2'
'-x, -y, -z'
'x, -y-1/2, z-1/2'

loop_
_atom_site_aniso_label
_atom_site_aniso_U_11
_atom_site_aniso_U_22
_atom_site_aniso_U_33
_atom_site_aniso_U_12
_atom_site_aniso_U_13
_atom_site_aniso_U_23
S1 0.0585(4) 0.0392(3) 0.0548(4) 0.0023(2) 0.0336(3) 0.0085(2)
C2 0.0429(11) 0.0465(12) 0.0699(14) -0.0095(9) 0.0254(10) -0.0073(10)
C3 0.0360(10) 0.0580(13) 0.0441(11) -0.0017(9) 0.0131(8) -0.0068(9)
C4 0.0443(11) 0.0478(11) 0.0308(9) 0.0054(9) 0.0114(8) 0.0098(8)
N5 0.0434(9) 0.0318(8) 0.0291(8) 0.0005(6) 0.0147(6) 0.0050(6)
C6 0.0452(10) 0.0408(11) 0.0345(9) -0.0025(8) 0.0191(8) -0.0019(8)
C7 0.0434(10) 0.0326(10) 0.0459(10) 0.0064(8) 0.0208(8) 0.0014(8)
C8 0.0416(10) 0.0438(11) 0.0391(10) 0.0054(8) 0.0109(8) 0.0092(8)
C9 0.0492(11) 0.0324(10) 0.0258(8) -0.0047(8) 0.0065(7) -0.0034(7)
C10 0.0602(11) 0.0288(9) 0.0262(8) 0.0087(8) 0.0191(8) 0.0019(7)
C11 0.0544(12) 0.0283(9) 0.0376(10) -0.0040(8) 0.0178(8) -0.0005(7)
C12 0.0325(9) 0.0415(10) 0.0335(9) 0.0041(8) 0.0154(7) 0.0020(8)
C13 0.0399(10) 0.0319(10) 0.0369(9) 0.0065(8) 0.0227(8) 0.0036(7)
O14 0.0925(11) 0.0379(8) 0.0248(7) 0.0062(7) 0.0241(7) 0.0032(6)

loop_
_atom_site_label
_atom_site_occupancy
_atom_site_fract_x
_atom_site_fract_y
_atom_site_fract_z
_atom_site_U_iso_or_equiv
_atom_site_thermal_displace_type
_atom_site_calc_flag
_atom_site_refinement_flags
_atom_site_type_symbol
S1 1 .13093(4) .22722(8) .34767(4) .0471(2) Uani d . S
C2 1 .06005(15) .1754(3) .2103(2) .0514(5) Uani d . C
H2A 1 .01516(15) .0623(3) .1879(2) .062 Uiso calc R H
C3 1 .07713(14) .3194(3) .1377(2) .0461(5) Uani d . C
H3A 1 .04553(14) .3147(3) .0591(2) .055 Uiso calc R H
C4 1 .17881(13) .6575(3) .13004(14) .0412(5) Uani d . C
H4A 1 .15291(13) .6239(3) .04934(14) .049 Uiso calc R H
H4B 1 .14520(13) .7866(3) .14117(14) .049 Uiso calc R H
N5 1 .28536(11) .7072(2) .15870(11) .0341(4) Uani d . N
C6 1 .34676(14) .5322(3) .13942(14) .0387(4) Uani d . C
H6A 1 .40921(14) .5914(3) .13647(14) .046 Uiso calc R H
H6B 1 .31204(14) .4690(3) .06559(14) .046 Uiso calc R H
C7 1 .37088(14) .3565(3) .22891(15) .0391(4) Uani d . C
H7A 1 .42013(14) .2607(3) .21642(15) .047 Uiso calc R H
H7B 1 .31069(14) .2744(3) .22043(15) .047 Uiso calc R H
C8 1 .41137(14) .4451(3) .34997(15) .0421(5) Uani d . C
H8A 1 .48057(14) .4877(3) .36570(15) .051 Uiso calc R H
H8B 1 .41047(14) .3323(3) .40312(15) .051 Uiso calc R H
C9 1 .35230(14) .6368(3) .37100(14) .0373(4) Uani d . C
H9A 1 .39687(14) .7098(3) .43857(14) .045 Uiso calc R H
C10 1 .25797(14) .5792(3) .39861(13) .0372(4) Uani d . C
H10A 1 .22508(14) .7129(3) .40716(13) .045 Uiso calc R H
C11 1 .33126(15) .7962(3) .27302(14) .0395(5) Uani d . C
H11A 1 .28754(15) .9069(3) .28443(14) .047 Uiso calc R H
H11B 1 .39394(15) .8638(3) .27664(14) .047 Uiso calc R H
C12 1 .14811(12) .4784(3) .19344(14) .0347(4) Uani d . C
C13 1 .18389(13) .4493(3) .30872(14) .0338(4) Uani d . C
O14 1 .28275(12) .4666(2) .50346(10) .0506(4) Uani d . O
H14 1 .2872(19) .551(4) .552(2) .076(9) Uiso d . H

loop_
_atom_type_symbol
_atom_type_description
_atom_type_scat_dispersion_real
_atom_type_scat_dispersion_imag
_atom_type_scat_source
C C 0.0033 0.0016 'International Tables Vol C Tables 4.2.6.8 and 6.1.1.4'
H H 0.0000 0.0000 'International Tables Vol C Tables 4.2.6.8 and 6.1.1.4'
O O 0.0106 0.0060 'International Tables Vol C Tables 4.2.6.8 and 6.1.1.4'
S S 0.1246 0.1234 'International Tables Vol C Tables 4.2.6.8 and 6.1.1.4'
N N 0.0061 0.0033 'International Tables Vol C Tables 4.2.6.8 and 6.1.1.4'

loop_
_geom_angle_atom_site_label_1
_geom_angle_atom_site_label_2
_geom_angle_atom_site_label_3
_geom_angle
_geom_angle_publ_flag
C2 S1 C13 92.17(9) yes
C3 C2 S1 111.5(2) ?
C3 C2 H2A 124.24(12) ?
S1 C2 H2A 124.23(7) ?
C2 C3 C12 113.3(2) ?
C2 C3 H3A 123.37(12) ?
C12 C3 H3A 123.37(11) ?
N5 C4 C12 118.76(14) ?
N5 C4 H4A 107.62(9) ?
C12 C4 H4A 107.63(9) ?
N5 C4 H4B 107.63(10) ?
C12 C4 H4B 107.62(10) ?
H4A C4 H4B 107.1 ?
C11 N5 C4 114.00(14) yes
C11 N5 C6 110.32(14) yes
C4 N5 C6 114.84(14) yes
N5 C6 C7 114.94(13) ?
N5 C6 H6A 108.53(9) ?
C7 C6 H6A 108.54(10) ?
N5 C6 H6B 108.53(9) ?
C7 C6 H6B 108.53(10) ?
H6A C6 H6B 107.5 ?
C6 C7 C8 112.25(15) ?
C6 C7 H7A 109.15(9) ?
C8 C7 H7A 109.16(10) ?
C6 C7 H7B 109.16(10) ?
C8 C7 H7B 109.15(10) ?
H7A C7 H7B 107.9 ?
C7 C8 C9 113.90(14) ?
C7 C8 H8A 108.78(10) ?
C9 C8 H8A 108.78(10) ?
C7 C8 H8B 108.77(10) ?
C9 C8 H8B 108.78(9) ?
H8A C8 H8B 107.7 ?
C11 C9 C10 112.35(15) ?
C11 C9 C8 110.38(14) ?
C10 C9 C8 114.88(15) ?
C11 C9 H9A 106.19(9) ?
C10 C9 H9A 106.19(9) ?
C8 C9 H9A 106.19(9) ?
O14 C10 C13 108.36(15) yes
O14 C10 C9 110.84(15) yes
C13 C10 C9 114.12(13) ?
O14 C10 H10A 107.77(9) ?
C13 C10 H10A 107.77(9) ?
C9 C10 H10A 107.77(9) ?
N5 C11 C9 115.66(14) ?
N5 C11 H11A 108.37(10) ?
C9 C11 H11A 108.37(10) ?
N5 C11 H11B 108.36(9) ?
C9 C11 H11B 108.37(10) ?
H11A C11 H11B 107.4 ?
C13 C12 C3 112.0(2) ?
C13 C12 C4 125.1(2) ?
C3 C12 C4 122.9(2) ?
C12 C13 C10 129.6(2) ?
C12 C13 S1 111.01(13) ?
C10 C13 S1 119.43(12) ?
C10 O14 H14 107.8(19) ?

loop_
_geom_bond_atom_site_label_1
_geom_bond_atom_site_label_2
_geom_bond_distance
_geom_bond_publ_flag
S1 C2 1.700(2) yes
S1 C13 1.723(2) yes
C2 C3 1.353(3) yes
C2 H2A 0.93 ?
C3 C12 1.420(3) yes
C3 H3A 0.93 ?
C4 N5 1.463(2) yes
C4 C12 1.515(2) yes
C4 H4A 0.97 ?
C4 H4B 0.97 ?
N5 C11 1.462(2) yes
N5 C6 1.466(2) yes
C6 C7 1.520(2) yes
C6 H6A 0.97 ?
C6 H6B 0.97 ?
C7 C8 1.526(2) yes
C7 H7A 0.97 ?
C7 H7B 0.97 ?
C8 C9 1.533(3) yes
C8 H8A 0.97 ?
C8 H8B 0.97 ?
C9 C11 1.525(2) yes
C9 C10 1.527(3) yes
C9 H9A 0.98 ?
C10 O14 1.419(2) yes
C10 C13 1.493(3) yes
C10 H10A 0.98 ?
C11 H11A 0.97 ?
C11 H11B 0.97 ?
C12 C13 1.364(2) yes
O14 H14 0.79(3) ?

loop_
_geom_torsion_atom_site_label_1
_geom_torsion_atom_site_label_2
_geom_torsion_atom_site_label_3
_geom_torsion_atom_site_label_4
_geom_torsion
_geom_torsion_publ_flag
C13 S1 C2 C3 0.9(2) ?
S1 C2 C3 C12 -0.8(2) ?
C12 C4 N5 C11 -67.4(2) yes
C12 C4 N5 C6 61.3(2) ?
C11 N5 C6 C7 53.8(2) yes
C4 N5 C6 C7 -76.7(2) ?
N5 C6 C7 C8 -49.6(2) yes
C6 C7 C8 C9 45.2(2) yes
C7 C8 C9 C11 -45.5(2) yes
C7 C8 C9 C10 82.8(2) ?
C11 C9 C10 O14 -168.10(14) ?
C8 C9 C10 O14 64.6(2) ?
C11 C9 C10 C13 69.2(2) yes
C8 C9 C10 C13 -58.0(2) ?
C4 N5 C11 C9 75.3(2) yes
C6 N5 C11 C9 -55.6(2) yes
C10 C9 C11 N5 -77.9(2) yes
C8 C9 C11 N5 51.8(2) yes
C2 C3 C12 C13 0.3(2) ?
C2 C3 C12 C4 -179.5(2) ?
N5 C4 C12 C13 46.2(2) yes
N5 C4 C12 C3 -134.0(2) ?
C3 C12 C13 C10 -179.3(2) ?
C4 C12 C13 C10 0.5(3) yes
C3 C12 C13 S1 0.3(2) ?
C4 C12 C13 S1 -179.80(13) ?
O14 C10 C13 C12 -170.9(2) ?
C9 C10 C13 C12 -46.9(2) yes
O14 C10 C13 S1 9.4(2) ?
C9 C10 C13 S1 133.45(13) ?
C2 S1 C13 C12 -0.69(14) ?
C2 S1 C13 C10 179.02(14) ?
